data_7039750
loop_
_publ_author_name
'Dwivedi, Nidhi'
'Panja, Sumit Kumar'
'Monika, ?'
'Saha, Satyen'
'Sunkari, Sailaja S.'

_publ_section_title
;
 Anion directed structural diversity in zinc complexes with
 conformationally flexible quinazoline ligand: structural, spectral and
 theoretical studies.
;
_journal_issue 30
_journal_name_full 'Dalton transactions (Cambridge, England : 2003)'
_journal_page_first 12053
_journal_page_last 12068
_journal_paper_doi 10.1039/c6dt02139e
_journal_volume 45
_journal_year 2016
_chemical_formula_moiety 'C19 H12 Cl N3'
_chemical_formula_sum 'C19 H12 Cl N3'
_chemical_formula_weight 317.77
_chemical_melting_point 487.1
_chemical_name_common PPQZC
_chemical_name_systematic 6-chloro-4-phenyl-2-(pyridin-2-yl)quinazoline
_space_group_crystal_system triclinic
_space_group_IT_number 2
_space_group_name_Hall '-P 1'
_space_group_name_H-M_alt 'P -1'
_symmetry_space_group_name_Hall '-P 1'
_symmetry_space_group_name_H-M 'P -1'
_atom_sites_solution_hydrogens geom
_audit_block_doi 10.5517/cc13w044
_audit_creation_method SHELXL-2014/7
_audit_update_record
;
2016-06-28 deposited with the CCDC.
2016-06-30 downloaded from the CCDC.
;
_cell_angle_alpha 96.481(12)
_cell_angle_beta 103.287(12)
_cell_angle_gamma 112.462(13)
_cell_formula_units_Z 2
_cell_length_a 7.5774(10)
_cell_length_b 9.8402(14)
_cell_length_c 11.5850(16)
_cell_measurement_reflns_used 1739
_cell_measurement_temperature 293(2)
_cell_measurement_theta_max 28.9590
_cell_measurement_theta_min 3.2547
_cell_volume 757.3(2)
_computing_cell_refinement
;
CrysAlisPro, Agilent Technologies,
Version 1.171.34.49 (release 20-01-2011 CrysAlis171 .NET)
(compiled Jan 20 2011,15:58:25)
;
_computing_data_collection
;
CrysAlisPro, Agilent Technologies,
Version 1.171.34.49 (release 20-01-2011 CrysAlis171 .NET)
(compiled Jan 20 2011,15:58:25)
;
_computing_data_reduction
;
CrysAlisPro, Agilent Technologies,
Version 1.171.34.49 (release 20-01-2011 CrysAlis171 .NET)
(compiled Jan 20 2011,15:58:25)
;
_computing_molecular_graphics ORTEP-III
_computing_publication_material 'SHELXS-2014 (Sheldrick, 2014)'
_computing_structure_refinement 'SHELXL-2014/7 (Sheldrick, 2014)'
_computing_structure_solution 'SHELXS-2014 (Sheldrick, 2014)'
_diffrn_ambient_temperature 293(2)
_diffrn_detector_area_resol_mean 16.0938
_diffrn_measured_fraction_theta_full 0.997
_diffrn_measured_fraction_theta_max 0.997
_diffrn_measurement_device_type 'Xcalibur, Eos'
_diffrn_measurement_method '\w scans'
_diffrn_radiation_type MoK\a
_diffrn_radiation_wavelength 0.71073
_diffrn_reflns_av_R_equivalents 0.0154
_diffrn_reflns_av_unetI/netI 0.0338
_diffrn_reflns_Laue_measured_fraction_full 0.997
_diffrn_reflns_Laue_measured_fraction_max 0.997
_diffrn_reflns_limit_h_max 9
_diffrn_reflns_limit_h_min -9
_diffrn_reflns_limit_k_max 12
_diffrn_reflns_limit_k_min -12
_diffrn_reflns_limit_l_max 14
_diffrn_reflns_limit_l_min -14
_diffrn_reflns_number 5409
_diffrn_reflns_point_group_measured_fraction_full 0.997
_diffrn_reflns_point_group_measured_fraction_max 0.997
_diffrn_reflns_theta_full 25.242
_diffrn_reflns_theta_max 26.371
_diffrn_reflns_theta_min 3.261
_diffrn_source 'fine-focus sealed tube'
_exptl_absorpt_coefficient_mu 0.254
_exptl_absorpt_correction_T_max 1.00000
_exptl_absorpt_correction_T_min 0.87245
_exptl_absorpt_correction_type multi-scan
_exptl_absorpt_process_details
; 
CrysAlisPro, Agilent Technologies,
Version 1.171.34.49 (release 20-01-2011 CrysAlis171 .NET)
(compiled Jan 20 2011,15:58:25)
Empirical absorption correction using spherical harmonics,
 implemented in SCALE3 ABSPACK scaling algorithm.
;
_exptl_crystal_colour yellow
_exptl_crystal_density_diffrn 1.393
_exptl_crystal_description 'block shaped'
_exptl_crystal_F_000 328
_exptl_crystal_size_max 0.2
_exptl_crystal_size_mid 0.1
_exptl_crystal_size_min 0.05
_refine_diff_density_max 0.179
_refine_diff_density_min -0.263
_refine_diff_density_rms 0.037
_refine_ls_extinction_method none
_refine_ls_goodness_of_fit_ref 1.056
_refine_ls_hydrogen_treatment riding
_refine_ls_matrix_type full
_refine_ls_number_parameters 208
_refine_ls_number_reflns 3100
_refine_ls_number_restraints 0
_refine_ls_restrained_S_all 1.056
_refine_ls_R_factor_all 0.0645
_refine_ls_R_factor_gt 0.0429
_refine_ls_shift/su_max 0.000
_refine_ls_shift/su_mean 0.000
_refine_ls_structure_factor_coef Fsqd
_refine_ls_weighting_details 'w=1/[\s^2^(Fo^2^)+(0.0424P)^2^+0.1236P] where P=(Fo^2^+2Fc^2^)/3'
_refine_ls_weighting_scheme calc
_refine_ls_wR_factor_gt 0.0969
_refine_ls_wR_factor_ref 0.1119
_reflns_Friedel_coverage 0.000
_reflns_number_gt 2274
_reflns_number_total 3100
_reflns_threshold_expression 'I > 2\s(I)'
_cod_data_source_file c6dt02139e2.cif
_cod_data_source_block shelx
_cod_depositor_comments 'Adding full bibliography for 7039750--7039754.cif.'
_cod_database_code 7039750
_shelx_shelxl_version_number 2014/7
_shelx_space_group_comment
;
The symmetry employed for this shelxl refinement is uniquely defined
by the following loop, which should always be used as a source of
symmetry information in preference to the above space-group names.
They are only intended as comments.
;

loop_
_space_group_symop_operation_xyz
'x, y, z'
'-x, -y, -z'

loop_
_atom_site_label
_atom_site_type_symbol
_atom_site_fract_x
_atom_site_fract_y
_atom_site_fract_z
_atom_site_U_iso_or_equiv
_atom_site_adp_type
_atom_site_occupancy
_atom_site_site_symmetry_order
_atom_site_calc_flag
_atom_site_refinement_flags_posn
_atom_site_refinement_flags_adp
Cl1 Cl 0.25481(8) 0.26391(6) 0.39012(6) 0.0715(2) Uani 1 1 d . .
N1 N 0.34847(19) 0.61687(15) 0.01450(14) 0.0435(4) Uani 1 1 d . .
N2 N 0.69553(19) 0.76104(15) 0.12104(13) 0.0396(3) Uani 1 1 d . .
N3 N 0.3751(2) 0.80905(18) -0.13998(14) 0.0528(4) Uani 1 1 d . .
C1 C 0.5228(2) 0.72936(18) 0.03177(16) 0.0390(4) Uani 1 1 d . .
C2 C 0.6870(2) 0.67504(18) 0.20058(16) 0.0371(4) Uani 1 1 d . .
C3 C 0.4771(2) 0.47132(18) 0.28797(17) 0.0441(4) Uani 1 1 d . .
H3 H 0.5852 0.4887 0.3543 0.053 Uiso 1 1 calc R U
C4 C 0.2921(3) 0.36289(19) 0.27591(18) 0.0466(5) Uani 1 1 d . .
C5 C 0.1271(3) 0.33153(19) 0.1761(2) 0.0525(5) Uani 1 1 d . .
H5 H 0.0035 0.2548 0.1691 0.063 Uiso 1 1 calc R U
C6 C 0.1481(2) 0.41338(19) 0.08943(19) 0.0497(5) Uani 1 1 d . .
H6 H 0.0385 0.3923 0.0229 0.060 Uiso 1 1 calc R U
C7 C 0.5017(2) 0.55674(17) 0.19823(16) 0.0379(4) Uani 1 1 d . .
C8 C 0.3352(2) 0.53039(18) 0.09945(17) 0.0406(4) Uani 1 1 d . .
C9 C 0.8775(2) 0.70685(18) 0.29322(15) 0.0387(4) Uani 1 1 d . .
C10 C 0.9976(2) 0.85274(19) 0.36049(17) 0.0466(5) Uani 1 1 d . .
H10 H 0.9577 0.9296 0.3478 0.056 Uiso 1 1 calc R U
C11 C 1.1760(3) 0.8844(2) 0.44614(18) 0.0557(5) Uani 1 1 d . .
H11 H 1.2550 0.9822 0.4918 0.067 Uiso 1 1 calc R U
C12 C 1.2375(3) 0.7722(2) 0.46427(18) 0.0576(5) Uani 1 1 d . .
H12 H 1.3581 0.7941 0.5221 0.069 Uiso 1 1 calc R U
C13 C 1.1213(3) 0.6276(2) 0.3972(2) 0.0618(6) Uani 1 1 d . .
H13 H 1.1638 0.5519 0.4090 0.074 Uiso 1 1 calc R U
C14 C 0.9403(3) 0.5941(2) 0.31175(19) 0.0541(5) Uani 1 1 d . .
H14 H 0.8612 0.4958 0.2669 0.065 Uiso 1 1 calc R U
C15 C 0.5422(2) 0.83111(18) -0.05506(16) 0.0392(4) Uani 1 1 d . .
C16 C 0.3923(3) 0.9023(3) -0.21564(19) 0.0627(6) Uani 1 1 d . .
H16 H 0.2766 0.8890 -0.2742 0.075 Uiso 1 1 calc R U
C17 C 0.5683(3) 1.0165(2) -0.21338(19) 0.0601(5) Uani 1 1 d . .
H17 H 0.5716 1.0779 -0.2690 0.072 Uiso 1 1 calc R U
C18 C 0.7390(3) 1.0377(2) -0.12726(19) 0.0598(5) Uani 1 1 d . .
H18 H 0.8616 1.1132 -0.1235 0.072 Uiso 1 1 calc R U
C19 C 0.7256(3) 0.9447(2) -0.04603(18) 0.0513(5) Uani 1 1 d . .
H19 H 0.8393 0.9584 0.0145 0.062 Uiso 1 1 calc R U

loop_
_atom_site_aniso_label
_atom_site_aniso_U_11
_atom_site_aniso_U_22
_atom_site_aniso_U_33
_atom_site_aniso_U_23
_atom_site_aniso_U_13
_atom_site_aniso_U_12
Cl1 0.0670(4) 0.0608(3) 0.0855(4) 0.0349(3) 0.0293(3) 0.0168(3)
N1 0.0323(7) 0.0409(8) 0.0482(9) 0.0051(7) 0.0054(7) 0.0109(6)
N2 0.0303(7) 0.0402(8) 0.0412(8) 0.0052(6) 0.0061(6) 0.0111(6)
N3 0.0397(8) 0.0701(11) 0.0435(9) 0.0163(8) 0.0096(7) 0.0184(8)
C1 0.0293(8) 0.0415(9) 0.0403(10) 0.0019(7) 0.0070(7) 0.0126(7)
C2 0.0294(8) 0.0364(9) 0.0406(9) 0.0014(7) 0.0076(7) 0.0124(7)
C3 0.0364(9) 0.0408(9) 0.0515(11) 0.0082(8) 0.0106(8) 0.0147(8)
C4 0.0444(10) 0.0376(9) 0.0601(12) 0.0119(8) 0.0203(9) 0.0165(8)
C5 0.0344(9) 0.0380(10) 0.0793(15) 0.0110(9) 0.0192(10) 0.0083(8)
C6 0.0290(9) 0.0427(10) 0.0662(13) 0.0086(9) 0.0050(9) 0.0096(7)
C7 0.0301(8) 0.0351(8) 0.0438(10) 0.0017(7) 0.0084(8) 0.0123(7)
C8 0.0302(8) 0.0354(9) 0.0503(11) 0.0020(8) 0.0080(8) 0.0119(7)
C9 0.0293(8) 0.0429(9) 0.0397(10) 0.0085(8) 0.0101(7) 0.0114(7)
C10 0.0398(9) 0.0427(10) 0.0487(11) 0.0124(8) 0.0062(9) 0.0118(8)
C11 0.0419(10) 0.0526(11) 0.0499(12) 0.0057(9) -0.0005(9) 0.0061(9)
C12 0.0389(10) 0.0793(15) 0.0466(12) 0.0102(11) 0.0028(9) 0.0233(10)
C13 0.0549(12) 0.0726(14) 0.0643(14) 0.0098(11) 0.0078(11) 0.0407(11)
C14 0.0454(11) 0.0500(11) 0.0601(13) 0.0014(9) 0.0060(10) 0.0217(9)
C15 0.0340(9) 0.0435(9) 0.0370(9) 0.0032(7) 0.0102(8) 0.0148(7)
C16 0.0515(12) 0.0923(16) 0.0459(12) 0.0261(11) 0.0143(10) 0.0293(11)
C17 0.0659(13) 0.0737(14) 0.0482(12) 0.0251(10) 0.0246(11) 0.0298(11)
C18 0.0527(12) 0.0597(12) 0.0573(13) 0.0155(10) 0.0201(10) 0.0110(10)
C19 0.0376(10) 0.0547(11) 0.0522(12) 0.0123(9) 0.0093(9) 0.0119(8)

loop_
_atom_type_symbol
_atom_type_description
_atom_type_scat_dispersion_real
_atom_type_scat_dispersion_imag
_atom_type_scat_source
C C 0.0033 0.0016 'International Tables Vol C Tables 4.2.6.8 and 6.1.1.4'
H H 0.0000 0.0000 'International Tables Vol C Tables 4.2.6.8 and 6.1.1.4'
N N 0.0061 0.0033 'International Tables Vol C Tables 4.2.6.8 and 6.1.1.4'
Cl Cl 0.1484 0.1585 'International Tables Vol C Tables 4.2.6.8 and 6.1.1.4'

loop_
_geom_angle_atom_site_label_1
_geom_angle_atom_site_label_2
_geom_angle_atom_site_label_3
_geom_angle
C1 N1 C8 116.61(14)
C2 N2 C1 117.79(14)
C16 N3 C15 117.01(16)
N1 C1 N2 126.17(16)
N1 C1 C15 118.58(15)
N2 C1 C15 115.21(14)
N2 C2 C7 121.46(15)
N2 C2 C9 116.96(14)
C7 C2 C9 121.57(15)
C4 C3 C7 118.88(17)
C4 C3 H3 120.6
C7 C3 H3 120.6
C3 C4 C5 122.05(17)
C3 C4 Cl1 119.67(15)
C5 C4 Cl1 118.23(14)
C6 C5 C4 119.76(16)
C6 C5 H5 120.1
C4 C5 H5 120.1
C5 C6 C8 120.51(17)
C5 C6 H6 119.7
C8 C6 H6 119.7
C8 C7 C3 119.69(15)
C8 C7 C2 115.70(16)
C3 C7 C2 124.59(15)
N1 C8 C7 121.93(14)
N1 C8 C6 119.03(16)
C7 C8 C6 119.02(17)
C14 C9 C10 119.21(16)
C14 C9 C2 121.21(15)
C10 C9 C2 119.56(15)
C11 C10 C9 120.24(17)
C11 C10 H10 119.9
C9 C10 H10 119.9
C12 C11 C10 120.33(18)
C12 C11 H11 119.8
C10 C11 H11 119.8
C11 C12 C13 120.00(18)
C11 C12 H12 120.0
C13 C12 H12 120.0
C12 C13 C14 120.17(19)
C12 C13 H13 119.9
C14 C13 H13 119.9
C9 C14 C13 120.04(18)
C9 C14 H14 120.0
C13 C14 H14 120.0
N3 C15 C19 121.93(16)
N3 C15 C1 117.20(14)
C19 C15 C1 120.86(16)
N3 C16 C17 124.61(19)
N3 C16 H16 117.7
C17 C16 H16 117.7
C18 C17 C16 118.19(19)
C18 C17 H17 120.9
C16 C17 H17 120.9
C17 C18 C19 118.62(18)
C17 C18 H18 120.7
C19 C18 H18 120.7
C18 C19 C15 119.62(18)
C18 C19 H19 120.2
C15 C19 H19 120.2

loop_
_geom_bond_atom_site_label_1
_geom_bond_atom_site_label_2
_geom_bond_distance
Cl1 C4 1.7412(19)
N1 C1 1.312(2)
N1 C8 1.368(2)
N2 C2 1.316(2)
N2 C1 1.368(2)
N3 C16 1.331(2)
N3 C15 1.337(2)
C1 C15 1.490(2)
C2 C7 1.433(2)
C2 C9 1.484(2)
C3 C4 1.362(2)
C3 C7 1.410(2)
C3 H3 0.9300
C4 C5 1.398(3)
C5 C6 1.356(3)
C5 H5 0.9300
C6 C8 1.412(2)
C6 H6 0.9300
C7 C8 1.410(2)
C9 C14 1.383(2)
C9 C10 1.385(2)
C10 C11 1.379(2)
C10 H10 0.9300
C11 C12 1.371(3)
C11 H11 0.9300
C12 C13 1.372(3)
C12 H12 0.9300
C13 C14 1.388(3)
C13 H13 0.9300
C14 H14 0.9300
C15 C19 1.383(2)
C16 C17 1.369(3)
C16 H16 0.9300
C17 C18 1.366(3)
C17 H17 0.9300
C18 C19 1.378(3)
C18 H18 0.9300
C19 H19 0.9300
